data_2000175
loop_
_publ_author_name
'Burns, J. H.'
'Sachleben, R. A.'

_publ_section_title
;
 Complexes of lithium and sodium with
 <i>sym</i>-(dibenzo-14-crown-4)methylphenyl phosphinic acid
;
_journal_issue 11
_journal_name_full 'Acta Crystallographica Section C'
_journal_page_first 2339
_journal_page_last 2343
_journal_paper_doi 10.1107/S0108270191005802
_journal_volume 47
_journal_year 1991
_chemical_formula_moiety Li(C25H26PO6)C2H5OH
_chemical_formula_sum 'C27 H32 Li O7 P'
_chemical_formula_weight 505.46
_space_group_crystal_system triclinic
_space_group_IT_number 2
_space_group_name_Hall '-P 1'
_space_group_name_H-M_alt 'P -1'
_cell_angle_alpha 100.930(10)
_cell_angle_beta 109.550(10)
_cell_angle_gamma 99.100(10)
_cell_formula_units_Z 2
_cell_length_a 10.1580(10)
_cell_length_b 10.6630(10)
_cell_length_c 12.766(2)
_cell_volume 1242.2(3)
_diffrn_radiation_type Mo
_diffrn_radiation_wavelength 0.71069
_exptl_absorpt_coefficient_mu 0.149
_exptl_crystal_density_diffrn 1.35
_exptl_crystal_F_000 536
_cod_data_source_file cr0313.cif
_cod_data_source_block cr0313a
_cod_depositor_comments
;
 Marking attached hydrogen atoms.

 Antanas Vaitkus,
 2017-08-08

 Changing the space group from 'P 1' to '-P 1' after consulting the original
 publication.

 Antanas Vaitkus,
 2017-08-08
;
_cod_original_cell_volume 1242.2(6)
_cod_original_sg_symbol_Hall 'P 1'
_cod_original_sg_symbol_H-M 'P 1'
_cod_original_formula_sum 'C27 H32 O7 P Li'
_cod_database_code 2000175

loop_
_space_group_symop_id
_space_group_symop_operation_xyz
1 x,y,z
2 -x,-y,-z

loop_
_atom_site_label
_atom_site_fract_x
_atom_site_fract_y
_atom_site_fract_z
_atom_site_attached_hydrogens
P .56730(10) .40450(10) .24139(9) 0
O1 .3956(3) .1938(3) -.3547(2) 0
O2 .6765(3) .3161(3) -.3178(2) 0
O3 .7493(3) .3403(3) -.1026(2) 0
O4 .4667(3) .2178(3) -.1407(2) 0
O5 .6500(3) .4449(3) .3686(2) 0
O6 .4921(3) .4990(3) .1859(2) 0
O7 .1122(5) .3777(6) .4958(4) 0
C1 .3634(5) .1858(5) -.4757(3) 0
C2 .4685(5) .2984(5) -.4823(3) 0
C3 .6223(5) .2895(5) -.4426(3) 0
C4 .8166(4) .3120(4) -.2627(3) 0
C5 .9152(5) .2975(5) -.3137(3) 0
C6 1.0545(5) .2956(5) -.2473(4) 0
C7 1.0957(4) .3111(5) -.1299(4) 0
C8 .9976(4) .3264(4) -.0778(4) 0
C9 .8580(4) .3266(4) -.1436(3) 0
C10 .7767(4) .3315(4) .0138(3) 0
C11 .6465(4) .3457(4) .0436(3) 0
C12 .5182(4) .2290(4) -.0195(3) 0
C13 .3472(4) .1170(4) -.2091(3) 0
C14 .2679(4) .0350(4) -.1683(3) 0
C15 .1503(5) -.0631(5) -.2486(4) 0
C16 .1151(5) -.0789(5) -.3636(4) 0
C17 .1931(5) .0045(4) -.4051(4) 0
C18 .3083(4) .1037(4) -.3269(3) 0
C19 .6903(4) .3625(4) .1740(3) 0
C20 .4311(4) .2550(4) .2107(3) 0
C21 .2871(5) .2536(5) .1620(4) 0
C22 .1808(5) .1431(6) .1447(5) 0
C23 .2187(5) .0342(5) .1757(4) 0
C24 .3601(5) .0325(4) .2221(4) 0
C25 .4664(4) .1419(4) .2395(3) 0
C26 .086(2) .4000(10) .4110(10) 2
C27 .079(2) .379(2) .317(2) 3
Li .5505(7) .3431(7) -.2197(5) 0
H(1) .267 .194 -.511 0
H(2) .374 .104 -.513 0
H(3) .464 .378 -.436 0
H(4) .439 .302 -.561 0
H(5) .628 .203 -.476 0
H(6) .677 .352 -.465 0
H(7) .888 .289 -.394 0
H(8) 1.122 .283 -.283 0
H(9) 1.192 .311 -.085 0
H(10) 1.026 .336 .003 0
H(11) .858 .400 .065 0
H(12) .796 .248 .021 0
H(13) .618 .420 .021 0
H(14) .546 .151 -.006 0
H(15) .443 .241 .008 0
H(16) .293 .045 -.088 0
H(17) .093 -.120 -.222 0
H(18) .037 -.148 -.417 0
H(19) .168 -.006 -.486 0
H(20) .709 .281 .188 0
H(21) .777 .430 .211 0
H(22) .260 .329 .140 0
H(23) .082 .143 .111 0
H(24) .146 -.041 .165 0
H(25) .386 -.044 .243 0
H(26) .565 .140 .272 0
H(27) .800 .558 .453 0
